data_2243083
loop_
_publ_author_name
'NizamMohideen, M.'
'Syed Abuthahir, S.'
'Viswanathan, V.'
'Velmurugan, D.'
'Karthik Ananth, M.'

_publ_section_title
;
 The crystal structures and Hirshfeld surface analyses of four
 3,5-diacetyl-2-methyl-2,3-dihydro-1,3,4-thiadiazol-2-yl derivatives
;
_journal_coeditor_code SU5508
_journal_issue 10
_journal_name_full 'Acta Crystallographica Section E'
_journal_page_first 1436
_journal_page_last 1444
_journal_paper_doi 10.1107/S2056989019011915
_journal_volume 75
_journal_year 2019
_chemical_formula_iupac 'C16 H19 N3 O4 S'
_chemical_formula_moiety 'C16 H19 N3 O4 S'
_chemical_formula_sum 'C16 H19 N3 O4 S'
_chemical_formula_weight 349.40
_chemical_name_systematic
;
4-(5-Acetamido-3-acetyl-2-methyl-2,3-dihydro-1,3,4-thiadiazol-2-yl)phenyl
propionate
;
_space_group_crystal_system triclinic
_space_group_IT_number 2
_space_group_name_Hall '-P 1'
_space_group_name_H-M_alt 'P -1'
_symmetry_space_group_name_Hall '-P 1'
_symmetry_space_group_name_H-M 'P -1'
_atom_sites_solution_hydrogens geom
_atom_sites_solution_primary direct
_atom_sites_solution_secondary difmap
_audit_creation_method SHELXL-2018/3
_cell_angle_alpha 71.9820(10)
_cell_angle_beta 89.8290(10)
_cell_angle_gamma 83.1140(10)
_cell_formula_units_Z 4
_cell_length_a 11.4150(3)
_cell_length_b 12.4021(3)
_cell_length_c 13.2305(3)
_cell_measurement_reflns_used 7257
_cell_measurement_temperature 293(2)
_cell_measurement_theta_max 26.897
_cell_measurement_theta_min 1.829
_cell_volume 1767.18(8)
_computing_cell_refinement
;
SAINT (Bruker, 2008)
;
_computing_data_collection
;
APEX2 (Bruker, 2008)
;
_computing_data_reduction
;
SAINT (Bruker, 2008)
;
_computing_molecular_graphics
;
ORTEP-3 for Windows (Farrugia, 2012) and Mercury (Macrae <i>et al.</i>,
2008)
;
_computing_publication_material
;
WinGX (Farrugia, 2012), publCIF (Westrip, 2010) and PLATON
(Spek, 2009)
;
_computing_structure_refinement
;
SHELXL-2018/3 (Sheldrick, 2015)
;
_computing_structure_solution
;
SHELXS-2018/3 (Sheldrick, 2008)
;
_diffrn_ambient_temperature 293(2)
_diffrn_measured_fraction_theta_full 1.000
_diffrn_measured_fraction_theta_max 0.997
_diffrn_measurement_device_type 'Bruker Kappa APEXII CCD'
_diffrn_measurement_method '\w and \f scans'
_diffrn_radiation_type MoK\a
_diffrn_radiation_wavelength 0.71073
_diffrn_reflns_av_R_equivalents 0.0215
_diffrn_reflns_av_unetI/netI 0.0192
_diffrn_reflns_limit_h_max 14
_diffrn_reflns_limit_h_min -14
_diffrn_reflns_limit_k_max 15
_diffrn_reflns_limit_k_min -15
_diffrn_reflns_limit_l_max 16
_diffrn_reflns_limit_l_min -16
_diffrn_reflns_number 26933
_diffrn_reflns_theta_full 25.242
_diffrn_reflns_theta_max 26.441
_diffrn_reflns_theta_min 1.620
_exptl_absorpt_coefficient_mu 0.207
_exptl_absorpt_correction_T_max 0.824
_exptl_absorpt_correction_T_min 0.756
_exptl_absorpt_correction_type multi-scan
_exptl_absorpt_process_details
;
(<i>SADABS</i>; Bruker, 2008)
;
_exptl_crystal_colour Colourless
_exptl_crystal_density_diffrn 1.313
_exptl_crystal_description Block
_exptl_crystal_F_000 736
_exptl_crystal_size_max 0.250
_exptl_crystal_size_mid 0.240
_exptl_crystal_size_min 0.200
_refine_diff_density_max 0.241
_refine_diff_density_min -0.330
_refine_ls_extinction_method none
_refine_ls_goodness_of_fit_ref 1.030
_refine_ls_hydrogen_treatment constr
_refine_ls_matrix_type full
_refine_ls_number_parameters 451
_refine_ls_number_reflns 7257
_refine_ls_number_restraints 0
_refine_ls_restrained_S_all 1.030
_refine_ls_R_factor_all 0.0482
_refine_ls_R_factor_gt 0.0371
_refine_ls_shift/su_max 0.012
_refine_ls_shift/su_mean 0.000
_refine_ls_structure_factor_coef Fsqd
_refine_ls_weighting_details 'w=1/[\s^2^(Fo^2^)+(0.0486P)^2^+0.4775P] where P=(Fo^2^+2Fc^2^)/3'
_refine_ls_weighting_scheme calc
_refine_ls_wR_factor_gt 0.0977
_refine_ls_wR_factor_ref 0.1060
_reflns_number_gt 5869
_reflns_number_total 7257
_reflns_threshold_expression 'I > 2\s(I)'
_cod_data_source_file su5508sup1.cif
_cod_data_source_block III
_cod_database_code 2243083
_shelx_space_group_comment
;
The symmetry employed for this shelxl refinement is uniquely defined
by the following loop, which should always be used as a source of
symmetry information in preference to the above space-group names.
They are only intended as comments.
;
_shelx_estimated_absorpt_t_min 0.940
_shelx_estimated_absorpt_t_max 0.960

loop_
_space_group_symop_operation_xyz
'x, y, z'
'-x, -y, -z'

loop_
_atom_site_type_symbol
_atom_site_label
_atom_site_fract_x
_atom_site_fract_y
_atom_site_fract_z
_atom_site_U_iso_or_equiv
_atom_site_adp_type
_atom_site_calc_flag
_atom_site_occupancy
_atom_site_disorder_assembly
_atom_site_disorder_group
N N1A 0.57800(12) 1.34448(11) 0.74760(12) 0.0525(3) Uani d 1 . .
H H1A 0.620681 1.370276 0.786145 0.063 Uiso calc 1 . .
O O1B 0.30213(13) 0.50078(14) 0.84275(14) 0.0854(5) Uani d 1 . .
O O2A 0.73259(12) 0.86411(11) 0.91134(11) 0.0707(4) Uani d 1 . .
C C5A 0.51016(19) 1.54430(15) 0.65971(18) 0.0696(5) Uani d 1 . .
H H5A1 0.557477 1.576433 0.600418 0.104 Uiso calc 1 . .
H H5A2 0.545055 1.550089 0.723459 0.104 Uiso calc 1 . .
H H5A3 0.432011 1.585300 0.647905 0.104 Uiso calc 1 . .
C C5B 0.41647(18) 0.3577(2) 0.9822(2) 0.0847(7) Uani d 1 . .
H H5B1 0.440346 0.286150 0.969805 0.127 Uiso calc 1 . .
H H5B2 0.402035 0.344392 1.056366 0.127 Uiso calc 1 . .
H H5B3 0.477912 0.405929 0.961867 0.127 Uiso calc 1 . .
C C4B 0.30600(16) 0.41497(16) 0.91784(16) 0.0595(4) Uani d 1 . .
C C4A 0.50385(16) 1.42199(14) 0.67108(15) 0.0545(4) Uani d 1 . .
C C3B 0.09508(14) 0.40749(12) 0.90740(12) 0.0430(3) Uani d 1 . .
C C3A 0.58882(13) 1.22853(13) 0.76694(12) 0.0443(3) Uani d 1 . .
C C2B -0.20340(15) 0.38900(14) 0.93581(13) 0.0475(4) Uani d 1 . .
C C2A 0.74122(16) 0.96458(16) 0.90086(14) 0.0557(4) Uani d 1 . .
C C1A 0.8399(2) 1.0004(2) 0.95195(19) 0.0819(7) Uani d 1 . .
H H1A1 0.894461 0.934423 0.987754 0.123 Uiso calc 1 . .
H H1A2 0.808622 1.036605 1.002461 0.123 Uiso calc 1 . .
H H1A3 0.879963 1.053137 0.898454 0.123 Uiso calc 1 . .
C C1B -0.20176(18) 0.30017(18) 1.04232(15) 0.0661(5) Uani d 1 . .
H H1B1 -0.281171 0.286795 1.061371 0.099 Uiso calc 1 . .
H H1B2 -0.165756 0.326230 1.094501 0.099 Uiso calc 1 . .
H H1B3 -0.157297 0.230441 1.039480 0.099 Uiso calc 1 . .
C C6A 0.56363(14) 1.02464(13) 0.77881(13) 0.0480(4) Uani d 1 . .
C C6B -0.08741(14) 0.49848(13) 0.78791(12) 0.0439(3) Uani d 1 . .
C C7B -0.15459(18) 0.61708(14) 0.77098(15) 0.0599(5) Uani d 1 . .
H H7B1 -0.237776 0.613673 0.765099 0.090 Uiso calc 1 . .
H H7B2 -0.129831 0.669363 0.706902 0.090 Uiso calc 1 . .
H H7B3 -0.138429 0.642805 0.830298 0.090 Uiso calc 1 . .
C C7A 0.46982(17) 0.97282(17) 0.85428(16) 0.0631(5) Uani d 1 . .
H H7A1 0.498929 0.895550 0.894576 0.095 Uiso calc 1 . .
H H7A2 0.399801 0.973411 0.814005 0.095 Uiso calc 1 . .
H H7A3 0.451600 1.016824 0.901843 0.095 Uiso calc 1 . .
C C8A 0.60797(14) 0.95904(13) 0.70392(13) 0.0467(4) Uani d 1 . .
C C8B -0.11842(13) 0.44221(13) 0.70592(12) 0.0427(3) Uani d 1 . .
C C13B -0.11426(16) 0.32545(14) 0.73185(13) 0.0504(4) Uani d 1 . .
H H13B -0.093842 0.280152 0.801309 0.060 Uiso calc 1 . .
C C9A 0.53636(16) 0.89412(15) 0.66959(16) 0.0593(4) Uani d 1 . .
H H9A 0.461151 0.886891 0.696048 0.071 Uiso calc 1 . .
C C12B -0.13966(17) 0.27416(15) 0.65726(14) 0.0555(4) Uani d 1 . .
H H12B -0.136280 0.195077 0.676341 0.067 Uiso calc 1 . .
C C10A 0.57469(17) 0.83983(15) 0.59663(16) 0.0616(5) Uani d 1 . .
H H10A 0.525298 0.797237 0.573355 0.074 Uiso calc 1 . .
C C11B -0.16969(15) 0.33979(16) 0.55560(14) 0.0545(4) Uani d 1 . .
C C11A 0.68586(16) 0.84921(13) 0.55888(14) 0.0520(4) Uani d 1 . .
C C10B -0.1753(2) 0.45512(18) 0.52740(16) 0.0848(7) Uani d 1 . .
H H10B -0.196507 0.499665 0.457871 0.102 Uiso calc 1 . .
C C12A 0.75876(17) 0.91397(17) 0.59031(16) 0.0606(4) Uani d 1 . .
H H12A 0.834058 0.920341 0.563862 0.073 Uiso calc 1 . .
C C13A 0.71888(16) 0.96928(16) 0.66141(15) 0.0588(4) Uani d 1 . .
H H13A 0.767410 1.014739 0.681596 0.071 Uiso calc 1 . .
C C9B -0.1494(2) 0.50628(16) 0.60244(15) 0.0772(7) Uani d 1 . .
H H9B -0.152876 0.585410 0.582606 0.093 Uiso calc 1 . .
C C14B -0.11985(18) 0.23156(17) 0.43963(15) 0.0599(4) Uani d 1 . .
C C14A 0.75675(15) 0.84105(14) 0.39311(14) 0.0518(4) Uani d 1 . .
C C15B -0.1704(2) 0.18925(18) 0.35733(16) 0.0677(5) Uani d 1 . .
H H15A -0.210289 0.253823 0.301650 0.081 Uiso calc 1 . .
H H15B -0.228848 0.139518 0.389471 0.081 Uiso calc 1 . .
C C15A 0.81032(18) 0.75962(16) 0.33897(16) 0.0637(5) Uani d 1 . .
H H15C 0.759433 0.700728 0.345461 0.076 Uiso calc 1 . .
H H15D 0.885816 0.722948 0.373824 0.076 Uiso calc 1 . .
C C16A 0.8284(2) 0.8183(2) 0.22260(18) 0.0888(7) Uani d 1 . .
H H16A 0.753154 0.849116 0.186584 0.133 Uiso calc 1 . .
H H16B 0.867850 0.764059 0.191567 0.133 Uiso calc 1 . .
H H16C 0.875623 0.879079 0.215732 0.133 Uiso calc 1 . .
C C16B -0.0785(2) 0.1249(2) 0.30835(19) 0.0837(7) Uani d 1 . .
H H16D -0.022136 0.174521 0.273753 0.126 Uiso calc 1 . .
H H16E -0.115993 0.098469 0.257153 0.126 Uiso calc 1 . .
H H16F -0.038825 0.060581 0.362960 0.126 Uiso calc 1 . .
N N1B 0.20675(12) 0.36478(12) 0.95143(11) 0.0508(3) Uani d 1 . .
H H1B 0.214485 0.302221 1.003664 0.061 Uiso calc 1 . .
N N2B 0.00570(12) 0.36683(11) 0.95615(10) 0.0462(3) Uani d 1 . .
N N2A 0.66403(12) 1.16162(11) 0.83704(11) 0.0489(3) Uani d 1 . .
N N3A 0.66139(12) 1.04853(11) 0.83936(11) 0.0495(3) Uani d 1 . .
N N3B -0.09860(11) 0.42081(11) 0.89767(10) 0.0440(3) Uani d 1 . .
O O1A 0.43966(13) 1.39102(11) 0.61613(12) 0.0764(4) Uani d 1 . .
O O2B -0.29535(10) 0.43215(11) 0.88346(10) 0.0582(3) Uani d 1 . .
O O3A 0.72748(12) 0.78457(10) 0.49319(10) 0.0604(3) Uani d 1 . .
O O3B -0.20361(12) 0.29134(13) 0.47883(11) 0.0701(4) Uani d 1 . .
O O4A 0.73852(12) 0.94268(10) 0.35619(10) 0.0626(3) Uani d 1 . .
S S1B 0.07220(4) 0.51371(4) 0.78475(3) 0.05286(12) Uani d 1 . .
S S1A 0.50357(4) 1.16990(4) 0.69416(4) 0.05734(14) Uani d 1 . .
O O4B -0.0175(6) 0.231(2) 0.4588(16) 0.081(3) Uani d 0.68(6) A 1
O O4B' -0.030(3) 0.184(4) 0.491(3) 0.081(7) Uani d 0.32(6) A 2

loop_
_atom_site_aniso_label
_atom_site_aniso_U_11
_atom_site_aniso_U_22
_atom_site_aniso_U_33
_atom_site_aniso_U_12
_atom_site_aniso_U_13
_atom_site_aniso_U_23
N1A 0.0511(8) 0.0467(7) 0.0612(8) -0.0057(6) -0.0134(7) -0.0190(6)
O1B 0.0618(9) 0.0804(10) 0.0964(11) -0.0195(7) 0.0056(8) 0.0021(9)
O2A 0.0677(8) 0.0523(7) 0.0770(9) 0.0030(6) -0.0193(7) -0.0022(6)
C5A 0.0723(13) 0.0466(10) 0.0855(14) -0.0058(9) -0.0078(11) -0.0147(9)
C5B 0.0452(11) 0.0925(16) 0.1061(18) -0.0056(10) -0.0050(11) -0.0169(14)
C4B 0.0485(10) 0.0601(11) 0.0697(12) -0.0076(8) 0.0031(9) -0.0199(9)
C4A 0.0515(10) 0.0487(9) 0.0608(10) -0.0051(7) -0.0054(8) -0.0140(8)
C3B 0.0461(9) 0.0391(7) 0.0438(8) -0.0035(6) -0.0026(7) -0.0134(6)
C3A 0.0400(8) 0.0479(8) 0.0456(8) -0.0048(6) -0.0033(7) -0.0156(7)
C2B 0.0488(9) 0.0551(9) 0.0449(8) -0.0095(7) 0.0018(7) -0.0236(7)
C2A 0.0506(10) 0.0570(10) 0.0493(9) -0.0006(8) -0.0095(8) -0.0041(8)
C1A 0.0676(13) 0.0804(14) 0.0819(14) -0.0057(11) -0.0356(11) -0.0035(11)
C1B 0.0649(12) 0.0773(13) 0.0548(10) -0.0212(10) 0.0086(9) -0.0141(9)
C6A 0.0451(9) 0.0445(8) 0.0513(9) -0.0009(7) -0.0111(7) -0.0119(7)
C6B 0.0473(9) 0.0409(8) 0.0405(8) -0.0045(6) -0.0030(7) -0.0085(6)
C7B 0.0708(12) 0.0451(9) 0.0607(11) 0.0037(8) -0.0053(9) -0.0161(8)
C7A 0.0535(10) 0.0682(11) 0.0631(11) -0.0028(9) -0.0014(9) -0.0158(9)
C8A 0.0465(9) 0.0371(7) 0.0527(9) -0.0011(6) -0.0079(7) -0.0100(7)
C8B 0.0425(8) 0.0427(8) 0.0402(8) -0.0020(6) -0.0041(6) -0.0105(6)
C13B 0.0623(10) 0.0449(8) 0.0412(8) -0.0051(7) 0.0019(7) -0.0102(7)
C9A 0.0492(10) 0.0549(10) 0.0800(13) -0.0093(8) 0.0005(9) -0.0288(9)
C12B 0.0661(11) 0.0473(9) 0.0572(10) -0.0131(8) 0.0092(8) -0.0198(8)
C10A 0.0603(11) 0.0510(10) 0.0809(13) -0.0124(8) -0.0052(10) -0.0292(9)
C11B 0.0507(9) 0.0642(10) 0.0547(10) -0.0053(8) -0.0077(8) -0.0281(8)
C11A 0.0603(10) 0.0378(8) 0.0555(9) 0.0034(7) -0.0078(8) -0.0147(7)
C10B 0.137(2) 0.0612(12) 0.0497(11) 0.0032(12) -0.0350(12) -0.0127(9)
C12A 0.0523(10) 0.0676(11) 0.0669(11) -0.0107(8) 0.0035(9) -0.0269(9)
C13A 0.0569(10) 0.0612(10) 0.0673(11) -0.0190(8) 0.0005(9) -0.0286(9)
C9B 0.130(2) 0.0439(9) 0.0515(10) -0.0020(11) -0.0264(11) -0.0090(8)
C14B 0.0666(12) 0.0665(11) 0.0524(10) -0.0142(10) -0.0012(9) -0.0247(9)
C14A 0.0477(9) 0.0474(9) 0.0609(10) 0.0000(7) -0.0114(8) -0.0201(8)
C15B 0.0867(14) 0.0679(12) 0.0568(11) -0.0235(10) -0.0046(10) -0.0265(9)
C15A 0.0602(11) 0.0600(11) 0.0729(12) 0.0093(9) -0.0081(9) -0.0296(9)
C16A 0.0977(18) 0.0957(17) 0.0725(14) 0.0254(14) -0.0056(12) -0.0390(13)
C16B 0.1012(18) 0.0925(16) 0.0759(14) -0.0311(14) 0.0079(13) -0.0458(13)
N1B 0.0448(7) 0.0487(7) 0.0536(8) -0.0030(6) -0.0044(6) -0.0091(6)
N2B 0.0455(7) 0.0470(7) 0.0415(7) -0.0025(6) -0.0039(6) -0.0083(6)
N2A 0.0479(8) 0.0493(7) 0.0483(7) -0.0059(6) -0.0089(6) -0.0136(6)
N3A 0.0488(8) 0.0472(7) 0.0497(7) 0.0006(6) -0.0136(6) -0.0133(6)
N3B 0.0425(7) 0.0482(7) 0.0390(6) -0.0044(5) -0.0033(5) -0.0108(5)
O1A 0.0831(10) 0.0533(7) 0.0862(10) -0.0041(7) -0.0394(8) -0.0135(7)
O2B 0.0444(6) 0.0747(8) 0.0602(7) -0.0063(6) -0.0045(6) -0.0281(6)
O3A 0.0765(8) 0.0419(6) 0.0612(7) 0.0042(6) -0.0027(6) -0.0177(5)
O3B 0.0641(8) 0.0866(9) 0.0729(9) -0.0045(7) -0.0138(7) -0.0458(8)
O4A 0.0758(9) 0.0461(7) 0.0658(8) -0.0045(6) -0.0038(6) -0.0182(6)
S1B 0.0526(2) 0.0518(2) 0.0476(2) -0.01414(18) -0.00393(18) -0.00294(18)
S1A 0.0614(3) 0.0439(2) 0.0653(3) 0.00323(18) -0.0282(2) -0.01838(19)
O4B 0.0605(18) 0.116(7) 0.089(5) -0.015(3) 0.001(2) -0.064(5)
O4B' 0.075(7) 0.105(13) 0.078(8) 0.010(8) -0.011(6) -0.058(9)

loop_
_atom_type_symbol
_atom_type_description
_atom_type_scat_dispersion_real
_atom_type_scat_dispersion_imag
_atom_type_scat_source
C C 0.0033 0.0016 'International Tables Vol C Tables 4.2.6.8 and 6.1.1.4'
H H 0.0000 0.0000 'International Tables Vol C Tables 4.2.6.8 and 6.1.1.4'
N N 0.0061 0.0033 'International Tables Vol C Tables 4.2.6.8 and 6.1.1.4'
O O 0.0106 0.0060 'International Tables Vol C Tables 4.2.6.8 and 6.1.1.4'
S S 0.1246 0.1234 'International Tables Vol C Tables 4.2.6.8 and 6.1.1.4'

loop_
_geom_angle_atom_site_label_1
_geom_angle_atom_site_label_2
_geom_angle_atom_site_label_3
_geom_angle
C4A N1A C3A 124.42(14)
C4A N1A H1A 117.8
C3A N1A H1A 117.8
C4A C5A H5A1 109.5
C4A C5A H5A2 109.5
H5A1 C5A H5A2 109.5
C4A C5A H5A3 109.5
H5A1 C5A H5A3 109.5
H5A2 C5A H5A3 109.5
C4B C5B H5B1 109.5
C4B C5B H5B2 109.5
H5B1 C5B H5B2 109.5
C4B C5B H5B3 109.5
H5B1 C5B H5B3 109.5
H5B2 C5B H5B3 109.5
O1B C4B N1B 121.23(17)
O1B C4B C5B 123.57(18)
N1B C4B C5B 115.18(17)
O1A C4A N1A 120.96(16)
O1A C4A C5A 123.29(17)
N1A C4A C5A 115.74(16)
N2B C3B N1B 119.51(14)
N2B C3B S1B 118.75(12)
N1B C3B S1B 121.73(12)
N2A C3A N1A 120.77(14)
N2A C3A S1A 118.74(12)
N1A C3A S1A 120.46(11)
O2B C2B N3B 120.27(15)
O2B C2B C1B 122.29(16)
N3B C2B C1B 117.44(15)
O2A C2A N3A 120.37(16)
O2A C2A C1A 122.52(16)
N3A C2A C1A 117.10(17)
C2A C1A H1A1 109.5
C2A C1A H1A2 109.5
H1A1 C1A H1A2 109.5
C2A C1A H1A3 109.5
H1A1 C1A H1A3 109.5
H1A2 C1A H1A3 109.5
C2B C1B H1B1 109.5
C2B C1B H1B2 109.5
H1B1 C1B H1B2 109.5
C2B C1B H1B3 109.5
H1B1 C1B H1B3 109.5
H1B2 C1B H1B3 109.5
N3A C6A C8A 112.33(13)
N3A C6A C7A 110.08(14)
C8A C6A C7A 115.48(14)
N3A C6A S1A 102.03(10)
C8A C6A S1A 106.50(11)
C7A C6A S1A 109.47(12)
N3B C6B C8B 110.60(12)
N3B C6B C7B 112.08(13)
C8B C6B C7B 114.21(13)
N3B C6B S1B 102.21(10)
C8B C6B S1B 109.71(11)
C7B C6B S1B 107.27(12)
C6B C7B H7B1 109.5
C6B C7B H7B2 109.5
H7B1 C7B H7B2 109.5
C6B C7B H7B3 109.5
H7B1 C7B H7B3 109.5
H7B2 C7B H7B3 109.5
C6A C7A H7A1 109.5
C6A C7A H7A2 109.5
H7A1 C7A H7A2 109.5
C6A C7A H7A3 109.5
H7A1 C7A H7A3 109.5
H7A2 C7A H7A3 109.5
C9A C8A C13A 117.81(16)
C9A C8A C6A 121.21(15)
C13A C8A C6A 120.81(15)
C9B C8B C13B 117.51(15)
C9B C8B C6B 121.12(14)
C13B C8B C6B 121.36(13)
C8B C13B C12B 121.48(15)
C8B C13B H13B 119.3
C12B C13B H13B 119.3
C10A C9A C8A 121.04(17)
C10A C9A H9A 119.5
C8A C9A H9A 119.5
C11B C12B C13B 119.62(16)
C11B C12B H12B 120.2
C13B C12B H12B 120.2
C11A C10A C9A 119.44(17)
C11A C10A H10A 120.3
C9A C10A H10A 120.3
C10B C11B C12B 120.48(16)
C10B C11B O3B 118.06(16)
C12B C11B O3B 121.31(16)
C10A C11A C12A 121.05(17)
C10A C11A O3A 118.62(16)
C12A C11A O3A 120.17(17)
C11B C10B C9B 119.73(17)
C11B C10B H10B 120.1
C9B C10B H10B 120.1
C11A C12A C13A 118.98(18)
C11A C12A H12A 120.5
C13A C12A H12A 120.5
C12A C13A C8A 121.63(16)
C12A C13A H13A 119.2
C8A C13A H13A 119.2
C8B C9B C10B 121.19(17)
C8B C9B H9B 119.4
C10B C9B H9B 119.4
O4B C14B O3B 120.9(4)
O4B' C14B O3B 121.3(8)
O4B C14B C15B 126.8(4)
O4B' C14B C15B 122.2(11)
O3B C14B C15B 111.26(17)
O4A C14A O3A 122.58(16)
O4A C14A C15A 126.69(18)
O3A C14A C15A 110.72(15)
C14B C15B C16B 113.05(19)
C14B C15B H15A 109.0
C16B C15B H15A 109.0
C14B C15B H15B 109.0
C16B C15B H15B 109.0
H15A C15B H15B 107.8
C14A C15A C16A 111.95(17)
C14A C15A H15C 109.2
C16A C15A H15C 109.2
C14A C15A H15D 109.2
C16A C15A H15D 109.2
H15C C15A H15D 107.9
C15A C16A H16A 109.5
C15A C16A H16B 109.5
H16A C16A H16B 109.5
C15A C16A H16C 109.5
H16A C16A H16C 109.5
H16B C16A H16C 109.5
C15B C16B H16D 109.5
C15B C16B H16E 109.5
H16D C16B H16E 109.5
C15B C16B H16F 109.5
H16D C16B H16F 109.5
H16E C16B H16F 109.5
C4B N1B C3B 124.47(15)
C4B N1B H1B 117.8
C3B N1B H1B 117.8
C3B N2B N3B 110.39(12)
C3A N2A N3A 110.07(13)
C2A N3A N2A 120.02(14)
C2A N3A C6A 122.34(14)
N2A N3A C6A 117.49(12)
C2B N3B N2B 119.44(13)
C2B N3B C6B 122.35(13)
N2B N3B C6B 117.53(12)
C14A O3A C11A 118.09(13)
C14B O3B C11B 118.32(15)
C3B S1B C6B 89.96(7)
C3A S1A C6A 89.90(7)

loop_
_geom_bond_atom_site_label_1
_geom_bond_atom_site_label_2
_geom_bond_distance
N1A C4A 1.369(2)
N1A C3A 1.371(2)
N1A H1A 0.8600
O1B C4B 1.207(2)
O2A C2A 1.226(2)
C5A C4A 1.488(2)
C5A H5A1 0.9600
C5A H5A2 0.9600
C5A H5A3 0.9600
C5B C4B 1.496(3)
C5B H5B1 0.9600
C5B H5B2 0.9600
C5B H5B3 0.9600
C4B N1B 1.365(2)
C4A O1A 1.207(2)
C3B N2B 1.277(2)
C3B N1B 1.377(2)
C3B S1B 1.7420(15)
C3A N2A 1.2821(19)
C3A S1A 1.7353(16)
C2B O2B 1.228(2)
C2B N3B 1.352(2)
C2B C1B 1.495(2)
C2A N3A 1.352(2)
C2A C1A 1.494(3)
C1A H1A1 0.9600
C1A H1A2 0.9600
C1A H1A3 0.9600
C1B H1B1 0.9600
C1B H1B2 0.9600
C1B H1B3 0.9600
C6A N3A 1.485(2)
C6A C8A 1.515(2)
C6A C7A 1.523(3)
C6A S1A 1.8520(16)
C6B N3B 1.4887(19)
C6B C8B 1.523(2)
C6B C7B 1.526(2)
C6B S1B 1.8531(16)
C7B H7B1 0.9600
C7B H7B2 0.9600
C7B H7B3 0.9600
C7A H7A1 0.9600
C7A H7A2 0.9600
C7A H7A3 0.9600
C8A C9A 1.382(2)
C8A C13A 1.388(2)
C8B C9B 1.376(2)
C8B C13B 1.376(2)
C13B C12B 1.377(2)
C13B H13B 0.9300
C9A C10A 1.380(3)
C9A H9A 0.9300
C12B C11B 1.359(2)
C12B H12B 0.9300
C10A C11A 1.367(3)
C10A H10A 0.9300
C11B C10B 1.355(3)
C11B O3B 1.406(2)
C11A C12A 1.371(3)
C11A O3A 1.400(2)
C10B C9B 1.383(3)
C10B H10B 0.9300
C12A C13A 1.373(3)
C12A H12A 0.9300
C13A H13A 0.9300
C9B H9B 0.9300
C14B O4B 1.196(7)
C14B O4B' 1.218(14)
C14B O3B 1.341(2)
C14B C15B 1.491(3)
C14A O4A 1.195(2)
C14A O3A 1.355(2)
C14A C15A 1.484(2)
C15B C16B 1.508(3)
C15B H15A 0.9700
C15B H15B 0.9700
C15A C16A 1.511(3)
C15A H15C 0.9700
C15A H15D 0.9700
C16A H16A 0.9600
C16A H16B 0.9600
C16A H16C 0.9600
C16B H16D 0.9600
C16B H16E 0.9600
C16B H16F 0.9600
N1B H1B 0.8600
N2B N3B 1.3993(17)
N2A N3A 1.3973(19)

loop_
_geom_hbond_atom_site_label_D
_geom_hbond_atom_site_label_H
_geom_hbond_atom_site_label_A
_geom_hbond_site_symmetry_A
_geom_hbond_distance_DH
_geom_hbond_distance_HA
_geom_hbond_distance_DA
_geom_hbond_angle_DHA
_geom_hbond_publ_flag
N1A H1A O2B 1_665 0.86 1.99 2.8469(19) 174 yes
N1B H1B O2A 2_667 0.86 2.04 2.860(2) 160 yes
C9B H9B O3A 1_455 0.930 2.60 3.426(2) 148 yes

loop_
_geom_torsion_atom_site_label_1
_geom_torsion_atom_site_label_2
_geom_torsion_atom_site_label_3
_geom_torsion_atom_site_label_4
_geom_torsion
C3A N1A C4A O1A 1.8(3)
C3A N1A C4A C5A -177.04(17)
C4A N1A C3A N2A 176.96(17)
C4A N1A C3A S1A -1.2(2)
N3A C6A C8A C9A 156.77(15)
C7A C6A C8A C9A 29.4(2)
S1A C6A C8A C9A -92.34(16)
N3A C6A C8A C13A -28.1(2)
C7A C6A C8A C13A -155.50(16)
S1A C6A C8A C13A 82.75(16)
N3B C6B C8B C9B 160.12(18)
C7B C6B C8B C9B 32.6(2)
S1B C6B C8B C9B -87.87(19)
N3B C6B C8B C13B -21.2(2)
C7B C6B C8B C13B -148.76(16)
S1B C6B C8B C13B 90.79(16)
C9B C8B C13B C12B 0.2(3)
C6B C8B C13B C12B -178.50(16)
C13A C8A C9A C10A 1.0(3)
C6A C8A C9A C10A 176.22(16)
C8B C13B C12B C11B -0.1(3)
C8A C9A C10A C11A 0.9(3)
C13B C12B C11B C10B -0.3(3)
C13B C12B C11B O3B -175.85(17)
C9A C10A C11A C12A -1.6(3)
C9A C10A C11A O3A 173.75(16)
C12B C11B C10B C9B 0.5(4)
O3B C11B C10B C9B 176.2(2)
C10A C11A C12A C13A 0.5(3)
O3A C11A C12A C13A -174.87(16)
C11A C12A C13A C8A 1.5(3)
C9A C8A C13A C12A -2.2(3)
C6A C8A C13A C12A -177.47(16)
C13B C8B C9B C10B 0.0(3)
C6B C8B C9B C10B 178.7(2)
C11B C10B C9B C8B -0.4(4)
O4B C14B C15B C16B 9.9(17)
O4B' C14B C15B C16B -27(3)
O3B C14B C15B C16B 178.04(18)
O4A C14A C15A C16A -6.8(3)
O3A C14A C15A C16A 172.10(18)
O1B C4B N1B C3B -2.5(3)
C5B C4B N1B C3B 175.98(18)
N2B C3B N1B C4B -167.01(16)
S1B C3B N1B C4B 14.6(2)
N1B C3B N2B N3B -179.36(13)
S1B C3B N2B N3B -0.89(18)
N1A C3A N2A N3A -177.85(14)
S1A C3A N2A N3A 0.39(19)
O2A C2A N3A N2A 172.94(16)
C1A C2A N3A N2A -8.5(3)
O2A C2A N3A C6A -2.5(3)
C1A C2A N3A C6A 176.07(18)
C3A N2A N3A C2A 173.99(16)
C3A N2A N3A C6A -10.4(2)
C8A C6A N3A C2A -56.7(2)
C7A C6A N3A C2A 73.5(2)
S1A C6A N3A C2A -170.36(14)
C8A C6A N3A N2A 127.76(14)
C7A C6A N3A N2A -102.04(16)
S1A C6A N3A N2A 14.10(17)
O2B C2B N3B N2B -176.98(14)
C1B C2B N3B N2B 2.7(2)
O2B C2B N3B C6B -6.7(2)
C1B C2B N3B C6B 172.99(15)
C3B N2B N3B C2B 179.54(14)
C3B N2B N3B C6B 8.79(19)
C8B C6B N3B C2B -65.22(18)
C7B C6B N3B C2B 63.48(19)
S1B C6B N3B C2B 178.04(12)
C8B C6B N3B N2B 105.25(15)
C7B C6B N3B N2B -126.05(15)
S1B C6B N3B N2B -11.50(15)
O4A C14A O3A C11A -6.9(2)
C15A C14A O3A C11A 174.20(15)
C10A C11A O3A C14A 119.16(18)
C12A C11A O3A C14A -65.4(2)
O4B C14B O3B C11B -9.4(16)
O4B' C14B O3B C11B 27(3)
C15B C14B O3B C11B -178.40(16)
C10B C11B O3B C14B 110.6(2)
C12B C11B O3B C14B -73.7(2)
N2B C3B S1B C6B -5.09(13)
N1B C3B S1B C6B 173.34(14)
N3B C6B S1B C3B 8.44(10)
C8B C6B S1B C3B -108.95(11)
C7B C6B S1B C3B 126.48(12)
N2A C3A S1A C6A 6.85(15)
N1A C3A S1A C6A -174.91(14)
N3A C6A S1A C3A -10.64(11)
C8A C6A S1A C3A -128.55(11)
C7A C6A S1A C3A 105.95(13)

_cod_database_fobs_code 2243083
